data_9004732
loop_
_publ_author_name
'Tait, K. T.'
'Hawthorne, F. C.'

_publ_section_title
;Refinement of the crystal structure of arseniopleite: Confirmation of its
 status as a valid species
;
_journal_name_full 'The Canadian Mineralogist'
_journal_page_first 71
_journal_page_last 77
_journal_paper_doi 10.2113/gscanmin.41.1.71
_journal_volume 41
_journal_year 2003
_chemical_formula_sum 'As3 Ba0.01 Ca0.68 Fe0.27 Mg0.52 Mn2.21 Na1.25 O12 Pb0.06'
_chemical_name_mineral Arseniopleite
_space_group_IT_number 15
_symmetry_space_group_name_Hall '-I 2ya'
_symmetry_space_group_name_H-M 'I 1 2/a 1'
_cell_angle_alpha 90
_cell_angle_beta 100.25
_cell_angle_gamma 90
_cell_length_a 6.8113
_cell_length_b 13.0358
_cell_length_c 11.3245
_cell_formula_units_Z 4
_cell_volume 989.464
_database_code_amcsd 0005825
_exptl_crystal_density_diffrn 4.267
_cod_original_formula_sum 'Ca.68 Na1.25 Pb.06 Ba.01 Mn2.21 Mg.52 Fe.27 As3 O12'
_cod_database_code 9004732

loop_
_space_group_symop_operation_xyz
x,y,z
1/2+x,1/2+y,1/2+z
1/2-x,y,-z
-x,1/2+y,1/2-z
1/2+x,-y,z
+x,1/2-y,1/2+z
-x,-y,-z
1/2-x,1/2-y,1/2-z

loop_
_atom_site_aniso_label
_atom_site_aniso_U_11
_atom_site_aniso_U_22
_atom_site_aniso_U_33
_atom_site_aniso_U_12
_atom_site_aniso_U_13
_atom_site_aniso_U_23
NaX2 0.01870 0.04470 0.01760 0.00000 0.00550 0.00000
PbX2 0.01870 0.04470 0.01760 0.00000 0.00550 0.00000
BaX2 0.01870 0.04470 0.01760 0.00000 0.00550 0.00000
MnM1 0.01080 0.01190 0.01140 0.00000 0.00108 0.00000
MnM2 0.00950 0.01300 0.01150 -0.00058 0.00176 0.00017
MgM2 0.00950 0.01300 0.01150 0.00058 0.00176 0.00017
FeM2 0.00950 0.01300 0.01150 0.00058 0.00176 0.00017
As1 0.01044 0.00991 0.01185 0.00000 0.00496 0.00000
As2 0.00892 0.01111 0.00956 0.00053 0.00322 0.00024
O1 0.01100 0.01960 0.01480 -0.00250 0.00440 0.00180
O2 0.04080 0.01660 0.01790 -0.01450 0.00990 -0.00520
O3 0.01100 0.01750 0.01570 0.00070 0.00610 -0.00320
O4 0.01920 0.01480 0.01040 0.00160 0.00110 -0.00080
O5 0.00960 0.01910 0.01740 0.00250 0.00320 0.00130
O6 0.01890 0.01350 0.01560 0.00360 0.00300 0.00390

loop_
_atom_site_label
_atom_site_fract_x
_atom_site_fract_y
_atom_site_fract_z
_atom_site_occupancy
_atom_site_U_iso_or_equiv
CaX1 0.02170 0.00131 0.51196 0.34000 0.01270
NaX1 0.02170 0.00131 0.51196 0.16000 0.01270
NaX2 0.25000 0.01816 0.00000 0.93000 0.02670
PbX2 0.25000 0.01816 0.00000 0.06000 0.02670
BaX2 0.25000 0.01816 0.00000 0.01000 0.02670
MnM1 0.25000 0.73506 0.00000 1.00000 0.01148
MnM2 0.08846 0.15590 0.21656 0.60500 0.01132
MgM2 0.08846 0.15590 0.21656 0.26000 0.01132
FeM2 0.08846 0.15590 0.21656 0.13500 0.01132
As1 0.25000 0.28829 0.00000 1.00000 0.01037
As2 0.10766 0.88811 0.23133 1.00000 0.00967
O1 0.06690 0.21526 0.03833 1.00000 0.01480
O2 0.14810 0.12546 0.39581 1.00000 0.02450
O3 0.27710 0.83036 0.16070 1.00000 0.01430
O4 0.19630 0.90301 0.37980 1.00000 0.01500
O5 0.10190 0.31791 0.28168 1.00000 0.01530
O6 0.05520 0.00113 0.16087 1.00000 0.01600

loop_
_cod_related_entry_id
_cod_related_entry_database
_cod_related_entry_code
1 AMCSD 0005825
